data_4081504
loop_
_publ_author_name
'Amin, Jahangir'
'Chuckowree, Irina S.'
'Wang, Minghua'
'Tizzard, Graham J.'
'Coles, Simon J.'
'Spencer, John'

_publ_section_title
;
 Synthesis of Oxindole-Based Bioorganometallic Kinase Inhibitors
 Incorporating One or More Ferrocene Groups
;
_journal_issue 20
_journal_name_full Organometallics
_journal_page_first 5818
_journal_paper_doi 10.1021/om400359m
_journal_volume 32
_journal_year 2013
_chemical_formula_moiety 'C24 H19 Fe N3 O2'
_chemical_formula_sum 'C24 H19 Fe N3 O2'
_chemical_formula_weight 437.27
_chemical_name_systematic
;
 ?
;
_space_group_IT_number 29
_symmetry_cell_setting orthorhombic
_symmetry_space_group_name_Hall 'P 2c -2ac'
_symmetry_space_group_name_H-M 'P c a 21'
_atom_sites_solution_hydrogens geom
_atom_sites_solution_primary direct
_atom_sites_solution_secondary difmap
_audit_creation_method SHELXL-97
_cell_angle_alpha 90.00
_cell_angle_beta 90.00
_cell_angle_gamma 90.00
_cell_formula_units_Z 8
_cell_length_a 16.699(12)
_cell_length_b 5.615(4)
_cell_length_c 40.11(3)
_cell_measurement_reflns_used 7158
_cell_measurement_temperature 100(2)
_cell_measurement_theta_max 26.7
_cell_measurement_theta_min 1.3
_cell_volume 3761(5)
_computing_cell_refinement
;
CrystalClear-SM Expert 3.1 b13a (Rigaku, 2012)
;
_computing_data_collection
;
CrystalClear-SM Expert 2.0 r5 (Rigaku, 2010)
;
_computing_data_reduction
;
CrystalClear-SM Expert 3.1 b13a (Rigaku, 2012)
;
_computing_molecular_graphics 'OLEX2 (Dolomanov, Bourhis, Gildea, Howard & Puschmann, 2009)'
_computing_publication_material 'WINGX (Farrugia, 1998)'
_computing_structure_refinement 'SHELXL-97 (Sheldrick, 2008)'
_computing_structure_solution 'SUPERFLIP (Palatinus & Chapuis, 2007)'
_diffrn_ambient_temperature 100(2)
_diffrn_detector 'CCD plate'
_diffrn_detector_area_resol_mean 28.5714
_diffrn_detector_type 'Rigaku Saturn724+ (2x2 bin mode)'
_diffrn_measured_fraction_theta_full 0.982
_diffrn_measured_fraction_theta_max 0.982
_diffrn_measurement_device 'four-circle \k goniometer'
_diffrn_measurement_device_type CrystalLogic
_diffrn_measurement_method 'profile data from \w-scans'
_diffrn_measurement_specimen_support 'MiTeGen MicroMesh'
_diffrn_radiation_collimation 'Confocal mirrors'
_diffrn_radiation_monochromator 'double crystal silicon'
_diffrn_radiation_wavelength 0.68890
_diffrn_reflns_av_R_equivalents 0.2343
_diffrn_reflns_av_sigmaI/netI 0.1564
_diffrn_reflns_limit_h_max 21
_diffrn_reflns_limit_h_min -21
_diffrn_reflns_limit_k_max 7
_diffrn_reflns_limit_k_min -7
_diffrn_reflns_limit_l_max 37
_diffrn_reflns_limit_l_min -50
_diffrn_reflns_number 33176
_diffrn_reflns_theta_full 26.57
_diffrn_reflns_theta_max 26.57
_diffrn_reflns_theta_min 2.95
_diffrn_source synchrotron
_diffrn_source_type 'DLS beamline I19'
_exptl_absorpt_coefficient_mu 0.830
_exptl_absorpt_correction_T_max 0.9917
_exptl_absorpt_correction_T_min 0.9597
_exptl_absorpt_correction_type multi-scan
_exptl_absorpt_process_details
;
CrystalClear-SM Expert 2.0 r5 (Rigaku, 2010)
;
_exptl_crystal_colour orange
_exptl_crystal_density_diffrn 1.545
_exptl_crystal_density_method 'not measured'
_exptl_crystal_description needle
_exptl_crystal_F_000 1808
_exptl_crystal_size_max 0.05
_exptl_crystal_size_mid 0.01
_exptl_crystal_size_min 0.01
_refine_diff_density_max 2.547
_refine_diff_density_min -0.863
_refine_diff_density_rms 0.209
_refine_ls_abs_structure_details 'Flack H D (1983), Acta Cryst. A39, 876-881'
_refine_ls_abs_structure_Flack 0.46(5)
_refine_ls_extinction_method none
_refine_ls_goodness_of_fit_ref 1.044
_refine_ls_hydrogen_treatment constr
_refine_ls_matrix_type full
_refine_ls_number_parameters 542
_refine_ls_number_reflns 7465
_refine_ls_number_restraints 687
_refine_ls_restrained_S_all 1.006
_refine_ls_R_factor_all 0.1638
_refine_ls_R_factor_gt 0.1222
_refine_ls_shift/su_max 0.000
_refine_ls_shift/su_mean 0.000
_refine_ls_structure_factor_coef Fsqd
_refine_ls_weighting_details 'calc w=1/[\s^2^(Fo^2^)+(0.1885P)^2^+8.3334P] where P=(Fo^2^+2Fc^2^)/3'
_refine_ls_weighting_scheme calc
_refine_ls_wR_factor_gt 0.3059
_refine_ls_wR_factor_ref 0.3480
_reflns_number_gt 4881
_reflns_number_total 7465
_reflns_threshold_expression >2\s(I)
_cod_data_source_file om400359m_si_004.cif
_cod_data_source_block 2012ncs0122_9f
_cod_database_code 4081504

loop_
_symmetry_equiv_pos_as_xyz
'x, y, z'
'-x, -y, z+1/2'
'-x+1/2, y, z+1/2'
'x+1/2, -y, z'

loop_
_atom_site_label
_atom_site_type_symbol
_atom_site_fract_x
_atom_site_fract_y
_atom_site_fract_z
_atom_site_U_iso_or_equiv
_atom_site_adp_type
_atom_site_occupancy
_atom_site_symmetry_multiplicity
_atom_site_calc_flag
_atom_site_refinement_flags
C1 C 0.3389(6) 0.455(2) 0.4402(4) 0.031(2) Uani 1 1 d U
C2 C 0.3051(7) 0.2112(18) 0.4429(3) 0.034(2) Uani 1 1 d U
H2 H 0.3164 0.0803 0.4287 0.040 Uiso 1 1 calc R
C3 C 0.2534(7) 0.210(2) 0.4703(3) 0.037(2) Uani 1 1 d U
H3 H 0.2249 0.0749 0.4780 0.045 Uiso 1 1 calc R
C4 C 0.2495(7) 0.437(2) 0.4848(4) 0.0337(19) Uani 1 1 d U
H4 H 0.2168 0.4826 0.5030 0.040 Uiso 1 1 calc R
C5 C 0.3040(6) 0.586(2) 0.4668(3) 0.0313(19) Uani 1 1 d U
H5 H 0.3150 0.7480 0.4718 0.038 Uiso 1 1 calc R
C6 C 0.2001(6) 0.602(2) 0.3891(3) 0.033(2) Uani 1 1 d U
H6 H 0.2409 0.6512 0.3741 0.040 Uiso 1 1 calc R
C7 C 0.1645(7) 0.376(2) 0.3909(3) 0.033(2) Uani 1 1 d U
H7 H 0.1781 0.2439 0.3772 0.040 Uiso 1 1 calc R
C8 C 0.1048(6) 0.375(2) 0.4162(4) 0.040(2) Uani 1 1 d U
H8 H 0.0697 0.2487 0.4221 0.048 Uiso 1 1 calc R
C9 C 0.1093(7) 0.607(2) 0.4309(4) 0.039(2) Uani 1 1 d U
H9 H 0.0789 0.6569 0.4496 0.047 Uiso 1 1 calc R
C10 C 0.1626(7) 0.745(2) 0.4145(4) 0.042(2) Uani 1 1 d U
H10 H 0.1735 0.9078 0.4189 0.050 Uiso 1 1 calc R
C11 C 0.3906(6) 0.550(2) 0.4128(4) 0.035(2) Uani 1 1 d U
C12 C 0.4555(7) 0.482(2) 0.3599(4) 0.035(3) Uani 1 1 d U
C13 C 0.5203(6) 0.3365(19) 0.3481(3) 0.027(2) Uani 1 1 d U
H13 H 0.5361 0.1968 0.3597 0.033 Uiso 1 1 calc R
C14 C 0.5592(5) 0.4075(18) 0.3189(3) 0.0239(19) Uani 1 1 d U
C15 C 0.6287(6) 0.3078(18) 0.3007(3) 0.024(2) Uani 1 1 d U
C16 C 0.6411(6) 0.4731(16) 0.2715(3) 0.023(2) Uani 1 1 d U
C17 C 0.5353(6) 0.6105(19) 0.3028(3) 0.030(2) Uani 1 1 d U
C18 C 0.4738(6) 0.7598(19) 0.3149(3) 0.030(2) Uani 1 1 d U
H18 H 0.4593 0.9020 0.3036 0.036 Uiso 1 1 calc R
C19 C 0.4360(7) 0.691(2) 0.3436(3) 0.036(3) Uani 1 1 d U
H19 H 0.3950 0.7892 0.3525 0.043 Uiso 1 1 calc R
C20 C 0.6726(5) 0.1207(18) 0.3089(3) 0.027(2) Uani 1 1 d U
H20 H 0.6536 0.0460 0.3286 0.032 Uiso 1 1 calc R
C21 C 0.7404(7) 0.0037(16) 0.2957(3) 0.024(2) Uani 1 1 d U
C22 C 0.7850(6) -0.1891(18) 0.3088(3) 0.028(2) Uani 1 1 d U
H22 H 0.7753 -0.2701 0.3292 0.033 Uiso 1 1 calc R
C23 C 0.8460(5) -0.2376(16) 0.2860(3) 0.028(2) Uani 1 1 d U
H23 H 0.8849 -0.3600 0.2880 0.033 Uiso 1 1 calc R
C24 C 0.8403(6) -0.084(2) 0.2610(3) 0.032(2) Uani 1 1 d U
H24 H 0.8744 -0.0826 0.2420 0.039 Uiso 1 1 calc R
Fe1 Fe 0.21670(9) 0.4640(3) 0.43492(4) 0.0300(4) Uani 1 1 d U
N1 N 0.4147(5) 0.4019(17) 0.3895(3) 0.033(2) Uani 1 1 d U
H1 H 0.4056 0.2486 0.3921 0.040 Uiso 1 1 calc R
N2 N 0.5841(6) 0.6470(17) 0.2734(3) 0.033(2) Uani 1 1 d U
H2A H 0.5780 0.7635 0.2589 0.039 Uiso 1 1 calc R
N3 N 0.7796(5) 0.0691(15) 0.2662(3) 0.0257(19) Uani 1 1 d U
H3A H 0.7668 0.1897 0.2532 0.031 Uiso 1 1 calc R
O1 O 0.4061(4) 0.7698(13) 0.4135(2) 0.0331(18) Uani 1 1 d U
O2 O 0.6921(5) 0.4617(12) 0.2478(2) 0.0276(17) Uani 1 1 d U
C101 C -0.0790(7) 0.020(2) 0.0328(4) 0.038(2) Uani 1 1 d U
C102 C -0.0452(6) 0.253(2) 0.0313(3) 0.036(2) Uani 1 1 d U
H102 H -0.0582 0.3847 0.0452 0.044 Uiso 1 1 calc R
C103 C 0.0144(7) 0.2496(19) 0.0037(3) 0.034(2) Uani 1 1 d U
H103 H 0.0474 0.3784 -0.0031 0.041 Uiso 1 1 calc R
C104 C 0.0127(8) 0.0053(19) -0.0113(4) 0.036(2) Uani 1 1 d U
H104 H 0.0438 -0.0484 -0.0297 0.043 Uiso 1 1 calc R
C105 C -0.0433(7) -0.129(2) 0.0067(4) 0.037(2) Uani 1 1 d U
H105 H -0.0560 -0.2917 0.0026 0.045 Uiso 1 1 calc R
C106 C 0.0633(8) -0.124(3) 0.0855(4) 0.044(2) Uani 1 1 d U
H106 H 0.0207 -0.1672 0.0999 0.053 Uiso 1 1 calc R
C107 C 0.0953(7) 0.098(2) 0.0849(4) 0.039(2) Uani 1 1 d U
H107 H 0.0832 0.2294 0.0990 0.047 Uiso 1 1 calc R
C108 C 0.1528(7) 0.087(2) 0.0574(4) 0.043(3) Uani 1 1 d U
H108 H 0.1822 0.2197 0.0491 0.051 Uiso 1 1 calc R
C109 C 0.1586(8) -0.142(3) 0.0450(4) 0.046(3) Uani 1 1 d U
H109 H 0.1942 -0.1973 0.0282 0.056 Uiso 1 1 calc R
C110 C 0.0982(8) -0.283(2) 0.0632(4) 0.052(3) Uani 1 1 d U
H110 H 0.0858 -0.4468 0.0603 0.062 Uiso 1 1 calc R
C111 C -0.1312(6) -0.084(2) 0.0595(4) 0.034(2) Uani 1 1 d U
C112 C -0.1978(7) 0.0022(19) 0.1142(3) 0.028(2) Uani 1 1 d U
C113 C -0.2554(6) 0.1560(17) 0.1263(3) 0.025(2) Uani 1 1 d U
H113 H -0.2679 0.3007 0.1152 0.030 Uiso 1 1 calc R
C114 C -0.2952(6) 0.0877(19) 0.1561(3) 0.029(2) Uani 1 1 d U
C115 C -0.3631(5) 0.1886(16) 0.1749(3) 0.028(2) Uani 1 1 d U
C116 C -0.3739(6) 0.035(2) 0.2035(3) 0.029(2) Uani 1 1 d U
C117 C -0.2708(5) -0.1193(17) 0.1717(3) 0.024(2) Uani 1 1 d U
C118 C -0.2095(6) -0.264(2) 0.1609(3) 0.030(2) Uani 1 1 d U
H118 H -0.1938 -0.4008 0.1732 0.036 Uiso 1 1 calc R
C119 C -0.1709(6) -0.2011(19) 0.1310(3) 0.030(2) Uani 1 1 d U
H119 H -0.1279 -0.2938 0.1225 0.036 Uiso 1 1 calc R
C120 C -0.4077(6) 0.3850(19) 0.1639(3) 0.024(2) Uani 1 1 d U
H120 H -0.3882 0.4550 0.1439 0.029 Uiso 1 1 calc R
C121 C -0.4760(7) 0.4968(17) 0.1770(3) 0.028(2) Uani 1 1 d U
C122 C -0.5196(6) 0.691(2) 0.1651(3) 0.036(3) Uani 1 1 d U
H122 H -0.5091 0.7746 0.1449 0.043 Uiso 1 1 calc R
C123 C -0.5810(7) 0.7447(19) 0.1874(3) 0.030(2) Uani 1 1 d U
H123 H -0.6197 0.8681 0.1858 0.036 Uiso 1 1 calc R
C124 C -0.5728(7) 0.5783(18) 0.2124(3) 0.031(2) Uani 1 1 d U
H124 H -0.6078 0.5693 0.2310 0.038 Uiso 1 1 calc R
Fe11 Fe 0.04127(10) -0.0010(3) 0.03915(5) 0.0310(4) Uani 1 1 d U
N101 N -0.1537(6) 0.0742(19) 0.0840(3) 0.040(2) Uani 1 1 d U
H101 H -0.1413 0.2254 0.0815 0.048 Uiso 1 1 calc R
N102 N -0.3198(5) -0.1477(15) 0.2012(3) 0.029(2) Uani 1 1 d U
H10A H -0.3156 -0.2655 0.2155 0.035 Uiso 1 1 calc R
N103 N -0.5118(5) 0.4323(17) 0.2080(3) 0.029(2) Uani 1 1 d U
H10C H -0.4962 0.3178 0.2215 0.035 Uiso 1 1 calc R
O101 O -0.1461(5) -0.3045(15) 0.0602(2) 0.039(2) Uani 1 1 d U
O102 O -0.4254(5) 0.0362(13) 0.2263(2) 0.034(2) Uani 1 1 d U

loop_
_atom_site_aniso_label
_atom_site_aniso_U_11
_atom_site_aniso_U_22
_atom_site_aniso_U_33
_atom_site_aniso_U_23
_atom_site_aniso_U_13
_atom_site_aniso_U_12
C1 0.033(3) 0.029(4) 0.032(6) 0.003(4) -0.008(3) -0.006(3)
C2 0.039(5) 0.018(4) 0.045(7) 0.006(4) -0.006(4) 0.003(3)
C3 0.027(5) 0.035(4) 0.049(7) 0.005(4) -0.004(4) 0.001(4)
C4 0.032(5) 0.030(5) 0.040(4) -0.001(4) -0.008(3) -0.004(4)
C5 0.026(4) 0.027(4) 0.040(6) -0.003(4) -0.002(3) 0.007(3)
C6 0.014(4) 0.047(5) 0.039(5) 0.003(4) -0.003(3) -0.004(4)
C7 0.028(5) 0.035(5) 0.037(5) -0.017(4) -0.001(3) 0.008(4)
C8 0.021(4) 0.037(5) 0.062(8) -0.002(5) -0.001(4) -0.015(4)
C9 0.036(4) 0.041(5) 0.040(7) -0.015(5) 0.003(4) 0.014(4)
C10 0.046(6) 0.022(4) 0.058(8) -0.011(4) -0.022(5) 0.005(3)
C11 0.020(4) 0.028(5) 0.058(7) 0.003(5) 0.001(4) 0.002(4)
C12 0.034(6) 0.028(5) 0.043(7) 0.001(4) 0.003(5) -0.004(4)
C13 0.036(5) 0.023(5) 0.023(6) -0.007(4) -0.006(4) -0.001(4)
C14 0.018(4) 0.019(4) 0.034(6) 0.002(4) -0.006(3) -0.001(3)
C15 0.024(4) 0.022(4) 0.024(6) 0.011(4) -0.004(4) 0.000(3)
C16 0.025(4) 0.017(4) 0.026(6) -0.003(3) 0.000(4) -0.015(3)
C17 0.024(5) 0.020(4) 0.047(7) -0.005(4) -0.004(4) -0.004(3)
C18 0.025(5) 0.020(5) 0.045(8) 0.002(4) -0.003(4) -0.003(3)
C19 0.042(6) 0.024(5) 0.042(8) -0.007(4) 0.006(5) 0.011(4)
C20 0.013(4) 0.019(4) 0.047(8) -0.006(4) -0.005(4) 0.002(3)
C21 0.034(5) 0.012(4) 0.028(8) 0.002(4) 0.009(4) -0.003(3)
C22 0.037(5) 0.022(4) 0.024(7) 0.003(4) 0.004(4) 0.000(4)
C23 0.017(4) 0.012(4) 0.054(8) -0.005(4) -0.009(4) 0.002(3)
C24 0.030(5) 0.039(6) 0.028(7) 0.004(5) 0.008(4) 0.006(4)
Fe1 0.0328(7) 0.0273(7) 0.0300(13) 0.0010(7) -0.0010(7) -0.0058(6)
N1 0.017(4) 0.030(4) 0.052(6) 0.000(4) 0.009(4) -0.002(3)
N2 0.036(5) 0.026(4) 0.036(6) 0.001(4) -0.005(4) -0.002(3)
N3 0.033(4) 0.018(4) 0.027(6) 0.001(3) -0.007(3) 0.004(3)
O1 0.029(4) 0.025(3) 0.045(6) 0.001(3) -0.003(3) -0.004(3)
O2 0.036(4) 0.025(4) 0.022(5) 0.002(3) -0.001(3) -0.007(3)
C101 0.031(4) 0.042(5) 0.041(7) 0.002(4) 0.001(4) 0.010(4)
C102 0.028(4) 0.039(4) 0.042(7) 0.001(4) -0.002(4) 0.015(3)
C103 0.036(5) 0.026(4) 0.039(6) 0.008(4) 0.004(4) 0.008(4)
C104 0.055(6) 0.027(5) 0.024(4) 0.005(4) 0.001(4) 0.016(4)
C105 0.035(5) 0.033(5) 0.043(6) 0.003(4) -0.007(3) 0.009(4)
C106 0.045(6) 0.058(6) 0.029(5) 0.012(5) -0.011(4) -0.006(5)
C107 0.037(6) 0.041(5) 0.040(6) -0.005(5) -0.012(4) 0.015(4)
C108 0.031(4) 0.034(5) 0.063(8) 0.015(5) -0.007(4) 0.008(4)
C109 0.038(5) 0.059(6) 0.042(8) -0.012(5) -0.015(4) 0.022(4)
C110 0.057(7) 0.023(4) 0.075(9) 0.006(4) -0.032(6) 0.011(4)
C111 0.018(4) 0.028(4) 0.057(7) -0.012(5) -0.002(4) 0.007(4)
C112 0.034(5) 0.026(5) 0.025(6) -0.011(4) -0.012(4) 0.010(4)
C113 0.018(4) 0.017(4) 0.042(6) 0.001(4) -0.007(4) -0.004(3)
C114 0.016(4) 0.023(4) 0.048(7) 0.005(4) -0.009(4) 0.004(3)
C115 0.016(4) 0.010(4) 0.059(7) -0.008(4) 0.000(4) -0.006(3)
C116 0.026(5) 0.034(5) 0.027(7) -0.006(4) -0.003(4) 0.016(4)
C117 0.013(4) 0.021(4) 0.039(7) -0.002(4) -0.009(3) 0.003(3)
C118 0.024(4) 0.029(5) 0.039(7) -0.004(4) -0.009(4) 0.012(4)
C119 0.024(5) 0.030(5) 0.035(7) -0.013(4) -0.007(4) 0.004(4)
C120 0.034(5) 0.022(4) 0.016(7) -0.001(4) 0.000(4) -0.001(3)
C121 0.047(6) 0.019(4) 0.018(7) -0.012(4) 0.001(4) 0.001(4)
C122 0.031(5) 0.029(5) 0.048(8) 0.003(5) 0.003(5) -0.009(4)
C123 0.038(5) 0.024(5) 0.028(7) -0.003(4) 0.001(4) -0.001(4)
C124 0.028(5) 0.017(4) 0.049(7) 0.004(4) -0.008(4) -0.003(4)
Fe11 0.0457(9) 0.0281(7) 0.0191(11) 0.0010(6) -0.0027(8) 0.0191(7)
N101 0.034(5) 0.038(5) 0.047(6) -0.010(4) 0.001(4) -0.003(4)
N102 0.012(3) 0.020(4) 0.055(6) 0.000(4) -0.003(3) 0.000(3)
N103 0.017(4) 0.036(5) 0.034(6) 0.003(4) 0.002(3) -0.002(3)
O101 0.032(4) 0.029(4) 0.057(6) -0.001(4) 0.004(4) -0.003(3)
O102 0.038(4) 0.027(4) 0.035(6) -0.002(3) 0.008(3) 0.015(3)

loop_
_atom_type_symbol
_atom_type_description
_atom_type_scat_dispersion_real
_atom_type_scat_dispersion_imag
_atom_type_scat_source
C C 0.0032 0.0015 'International Tables Vol C Tables 4.2.6.8 and 6.1.1.4'
H H 0.0000 0.0000 'International Tables Vol C Tables 4.2.6.8 and 6.1.1.4'
Fe Fe 0.3525 0.8017 'International Tables Vol C Tables 4.2.6.8 and 6.1.1.4'
N N 0.0060 0.0030 'International Tables Vol C Tables 4.2.6.8 and 6.1.1.4'
O O 0.0108 0.0057 'International Tables Vol C Tables 4.2.6.8 and 6.1.1.4'

loop_
_geom_angle_atom_site_label_1
_geom_angle_atom_site_label_2
_geom_angle_atom_site_label_3
_geom_angle
C5 C1 C2 105.6(11)
C5 C1 C11 127.0(10)
C2 C1 C11 127.0(12)
C5 C1 Fe1 69.9(7)
C2 C1 Fe1 69.7(6)
C11 C1 Fe1 119.2(9)
C3 C2 C1 107.1(11)
C3 C2 Fe1 71.6(7)
C1 C2 Fe1 68.2(6)
C3 C2 H2 126.4
C1 C2 H2 126.4
Fe1 C2 H2 125.4
C2 C3 C4 110.7(11)
C2 C3 Fe1 69.4(7)
C4 C3 Fe1 69.6(7)
C2 C3 H3 124.7
C4 C3 H3 124.7
Fe1 C3 H3 128.1
C3 C4 C5 107.1(12)
C3 C4 Fe1 71.3(8)
C5 C4 Fe1 68.9(8)
C3 C4 H4 126.5
C5 C4 H4 126.5
Fe1 C4 H4 124.9
C1 C5 C4 109.5(10)
C1 C5 Fe1 69.6(7)
C4 C5 Fe1 70.6(7)
C1 C5 H5 125.2
C4 C5 H5 125.2
Fe1 C5 H5 126.1
C7 C6 C10 106.4(10)
C7 C6 Fe1 70.4(7)
C10 C6 Fe1 68.2(7)
C7 C6 H6 126.8
C10 C6 H6 126.8
Fe1 C6 H6 126.2
C6 C7 C8 109.7(10)
C6 C7 Fe1 69.1(7)
C8 C7 Fe1 71.3(8)
C6 C7 H7 125.2
C8 C7 H7 125.2
Fe1 C7 H7 126.0
C7 C8 C9 104.7(10)
C7 C8 Fe1 68.1(6)
C9 C8 Fe1 65.5(6)
C7 C8 H8 127.7
C9 C8 H8 127.7
Fe1 C8 H8 130.2
C10 C9 C8 110.9(12)
C10 C9 Fe1 71.0(7)
C8 C9 Fe1 73.3(6)
C10 C9 H9 124.6
C8 C9 H9 124.6
Fe1 C9 H9 122.8
C9 C10 C6 108.2(10)
C9 C10 Fe1 69.2(7)
C6 C10 Fe1 69.8(7)
C9 C10 H10 125.9
C6 C10 H10 125.9
Fe1 C10 H10 126.7
O1 C11 N1 124.9(12)
O1 C11 C1 116.9(11)
N1 C11 C1 118.2(10)
C19 C12 C13 120.2(12)
C19 C12 N1 122.9(11)
C13 C12 N1 116.8(11)
C14 C13 C12 117.7(11)
C14 C13 H13 121.1
C12 C13 H13 121.1
C17 C14 C13 119.8(10)
C17 C14 C15 108.0(10)
C13 C14 C15 132.1(9)
C20 C15 C14 127.7(11)
C20 C15 C16 127.2(10)
C14 C15 C16 105.0(8)
O2 C16 N2 122.7(11)
O2 C16 C15 129.7(9)
N2 C16 C15 107.6(9)
C14 C17 C18 123.0(12)
C14 C17 N2 109.8(9)
C18 C17 N2 127.2(11)
C19 C18 C17 117.1(11)
C19 C18 H18 121.4
C17 C18 H18 121.4
C18 C19 C12 122.0(11)
C18 C19 H19 119.0
C12 C19 H19 119.0
C15 C20 C21 136.2(12)
C15 C20 H20 111.9
C21 C20 H20 111.9
N3 C21 C20 124.7(10)
N3 C21 C22 105.5(9)
C20 C21 C22 129.8(11)
C23 C22 C21 106.9(10)
C23 C22 H22 126.6
C21 C22 H22 126.6
C24 C23 C22 108.5(9)
C24 C23 H23 125.7
C22 C23 H23 125.7
C23 C24 N3 110.6(10)
C23 C24 H24 124.7
N3 C24 H24 124.7
C9 Fe1 C10 39.9(6)
C9 Fe1 C6 69.1(5)
C10 Fe1 C6 42.1(5)
C9 Fe1 C7 68.7(5)
C10 Fe1 C7 68.9(5)
C6 Fe1 C7 40.6(5)
C9 Fe1 C1 157.5(5)
C10 Fe1 C1 120.9(5)
C6 Fe1 C1 104.0(5)
C7 Fe1 C1 120.8(5)
C9 Fe1 C5 124.1(5)
C10 Fe1 C5 108.2(5)
C6 Fe1 C5 122.5(5)
C7 Fe1 C5 157.8(5)
C1 Fe1 C5 40.5(5)
C9 Fe1 C2 159.9(5)
C10 Fe1 C2 158.1(6)
C6 Fe1 C2 120.2(5)
C7 Fe1 C2 105.9(5)
C1 Fe1 C2 42.1(4)
C5 Fe1 C2 68.1(4)
C9 Fe1 C8 41.2(5)
C10 Fe1 C8 68.5(5)
C6 Fe1 C8 68.8(5)
C7 Fe1 C8 40.6(5)
C1 Fe1 C8 158.0(5)
C5 Fe1 C8 160.6(5)
C2 Fe1 C8 122.2(5)
C9 Fe1 C4 110.4(6)
C10 Fe1 C4 125.0(5)
C6 Fe1 C4 160.5(5)
C7 Fe1 C4 158.7(5)
C1 Fe1 C4 68.7(5)
C5 Fe1 C4 40.5(5)
C2 Fe1 C4 67.2(5)
C8 Fe1 C4 124.5(6)
C9 Fe1 C3 126.6(5)
C10 Fe1 C3 161.0(6)
C6 Fe1 C3 156.5(5)
C7 Fe1 C3 123.2(5)
C1 Fe1 C3 67.8(5)
C5 Fe1 C3 66.4(5)
C2 Fe1 C3 39.1(5)
C8 Fe1 C3 110.1(5)
C4 Fe1 C3 39.1(5)
C11 N1 C12 122.3(10)
C11 N1 H1 118.9
C12 N1 H1 118.9
C16 N2 C17 109.6(9)
C16 N2 H2A 125.2
C17 N2 H2A 125.2
C24 N3 C21 108.4(9)
C24 N3 H3A 125.8
C21 N3 H3A 125.8
C102 C101 C105 109.5(12)
C102 C101 C111 128.0(13)
C105 C101 C111 121.6(11)
C102 C101 Fe11 70.5(6)
C105 C101 Fe11 69.8(7)
C111 C101 Fe11 117.6(9)
C101 C102 C103 106.4(11)
C101 C102 Fe11 68.5(6)
C103 C102 Fe11 68.5(6)
C101 C102 H102 126.8
C103 C102 H102 126.8
Fe11 C102 H102 127.6
C102 C103 C104 107.4(10)
C102 C103 Fe11 68.9(6)
C104 C103 Fe11 69.8(7)
C102 C103 H103 126.3
C104 C103 H103 126.3
Fe11 C103 H103 126.5
C105 C104 C103 107.4(11)
C105 C104 Fe11 69.1(8)
C103 C104 Fe11 67.7(7)
C105 C104 H104 126.3
C103 C104 H104 126.3
Fe11 C104 H104 128.5
C104 C105 C101 109.3(11)
C104 C105 Fe11 71.3(8)
C101 C105 Fe11 68.1(7)
C104 C105 H105 125.4
C101 C105 H105 125.4
Fe11 C105 H105 126.9
C107 C106 C110 114.5(13)
C107 C106 Fe11 75.0(8)
C110 C106 Fe11 72.7(8)
C107 C106 H106 122.8
C110 C106 H106 122.8
Fe11 C106 H106 120.9
C106 C107 C108 103.5(12)
C106 C107 Fe11 66.8(8)
C108 C107 Fe11 67.4(8)
C106 C107 H107 128.3
C108 C107 H107 128.3
Fe11 C107 H107 128.9
C109 C108 C107 110.7(13)
C109 C108 Fe11 73.2(8)
C107 C108 Fe11 71.6(7)
C109 C108 H108 124.6
C107 C108 H108 124.6
Fe11 C108 H108 122.1
C108 C109 C110 106.0(13)
C108 C109 Fe11 68.2(7)
C110 C109 Fe11 67.9(7)
C108 C109 H109 127.0
C110 C109 H109 127.0
Fe11 C109 H109 128.3
C106 C110 C109 105.0(11)
C106 C110 Fe11 67.6(7)
C109 C110 Fe11 71.0(7)
C106 C110 H110 127.5
C109 C110 H110 127.5
Fe11 C110 H110 125.4
O101 C111 N101 124.2(13)
O101 C111 C101 120.9(11)
N101 C111 C101 114.7(11)
C113 C112 C119 124.3(13)
C113 C112 N101 117.7(10)
C119 C112 N101 117.4(10)
C112 C113 C114 116.9(10)
C112 C113 H113 121.5
C114 C113 H113 121.5
C117 C114 C113 118.0(10)
C117 C114 C115 108.6(11)
C113 C114 C115 133.3(10)
C120 C115 C116 130.8(10)
C120 C115 C114 123.3(11)
C116 C115 C114 105.7(9)
O102 C116 N102 120.3(11)
O102 C116 C115 131.2(9)
N102 C116 C115 108.1(10)
C118 C117 C114 125.0(11)
C118 C117 N102 127.8(10)
C114 C117 N102 107.1(9)
C117 C118 C119 117.5(10)
C117 C118 H118 121.2
C119 C118 H118 121.2
C112 C119 C118 117.9(10)
C112 C119 H119 121.0
C118 C119 H119 121.0
C115 C120 C121 131.7(11)
C115 C120 H120 114.2
C121 C120 H120 114.2
C122 C121 C120 130.2(12)
C122 C121 N103 106.1(10)
C120 C121 N103 123.6(11)
C123 C122 C121 109.4(11)
C123 C122 H122 125.3
C121 C122 H122 125.3
C124 C123 C122 104.4(11)
C124 C123 H123 127.8
C122 C123 H123 127.8
N103 C124 C123 113.6(12)
N103 C124 H124 123.2
C123 C124 H124 123.2
C106 Fe11 C101 108.5(6)
C106 Fe11 C103 156.1(6)
C101 Fe11 C103 69.9(5)
C106 Fe11 C105 126.2(6)
C101 Fe11 C105 42.1(5)
C103 Fe11 C105 69.5(5)
C106 Fe11 C102 120.4(6)
C101 Fe11 C102 40.9(5)
C103 Fe11 C102 42.5(5)
C105 Fe11 C102 70.3(5)
C106 Fe11 C108 65.8(6)
C101 Fe11 C108 157.8(6)
C103 Fe11 C108 106.2(5)
C105 Fe11 C108 158.7(6)
C102 Fe11 C108 121.5(5)
C106 Fe11 C104 160.9(5)
C101 Fe11 C104 69.5(6)
C103 Fe11 C104 42.5(4)
C105 Fe11 C104 39.7(5)
C102 Fe11 C104 71.2(5)
C108 Fe11 C104 123.3(6)
C106 Fe11 C110 39.7(6)
C101 Fe11 C110 123.6(5)
C103 Fe11 C110 160.5(6)
C105 Fe11 C110 109.9(5)
C102 Fe11 C110 156.8(6)
C108 Fe11 C110 66.8(5)
C104 Fe11 C110 124.6(5)
C106 Fe11 C107 38.2(6)
C101 Fe11 C107 121.0(6)
C103 Fe11 C107 120.9(5)
C105 Fe11 C107 159.2(6)
C102 Fe11 C107 104.4(5)
C108 Fe11 C107 41.0(6)
C104 Fe11 C107 159.4(5)
C110 Fe11 C107 66.7(5)
C106 Fe11 C109 66.6(6)
C101 Fe11 C109 161.4(5)
C103 Fe11 C109 122.3(6)
C105 Fe11 C109 125.0(5)
C102 Fe11 C109 157.4(6)
C108 Fe11 C109 38.5(5)
C104 Fe11 C109 109.0(6)
C110 Fe11 C109 41.0(6)
C107 Fe11 C109 67.0(5)
C111 N101 C112 123.1(11)
C111 N101 H101 118.5
C112 N101 H101 118.5
C116 N102 C117 110.2(10)
C116 N102 H10A 124.9
C117 N102 H10A 124.9
C124 N103 C121 106.4(10)
C124 N103 H10C 126.8
C121 N103 H10C 126.8

loop_
_geom_bond_atom_site_label_1
_geom_bond_atom_site_label_2
_geom_bond_distance
C1 C5 1.421(18)
C1 C2 1.483(14)
C1 C11 1.497(18)
C1 Fe1 2.053(11)
C2 C3 1.396(18)
C2 Fe1 2.073(11)
C2 H2 0.9500
C3 C4 1.398(17)
C3 Fe1 2.101(12)
C3 H3 0.9500
C4 C5 1.432(18)
C4 Fe1 2.078(14)
C4 H4 0.9500
C5 Fe1 2.056(12)
C5 H5 0.9500
C6 C7 1.403(17)
C6 C10 1.439(18)
C6 Fe1 2.015(13)
C6 H6 0.9500
C7 C8 1.425(18)
C7 Fe1 2.032(13)
C7 H7 0.9500
C8 C9 1.428(17)
C8 Fe1 2.075(11)
C8 H8 0.9500
C9 C10 1.352(19)
C9 Fe1 1.971(11)
C9 H9 0.9500
C10 Fe1 1.994(12)
C10 H10 0.9500
C11 O1 1.262(13)
C11 N1 1.314(17)
C12 C19 1.382(17)
C12 C13 1.435(16)
C12 N1 1.441(17)
C13 C14 1.397(16)
C13 H13 0.9500
C14 C17 1.370(15)
C14 C15 1.480(15)
C15 C20 1.322(13)
C15 C16 1.509(15)
C16 O2 1.278(13)
C16 N2 1.365(14)
C17 C18 1.411(15)
C17 N2 1.450(16)
C18 C19 1.369(18)
C18 H18 0.9500
C19 H19 0.9500
C20 C21 1.412(14)
C20 H20 0.9500
C21 N3 1.404(15)
C21 C22 1.414(15)
C22 C23 1.396(16)
C22 H22 0.9500
C23 C24 1.326(16)
C23 H23 0.9500
C24 N3 1.346(14)
C24 H24 0.9500
N1 H1 0.8800
N2 H2A 0.8800
N3 H3A 0.8800
C101 C102 1.428(17)
C101 C105 1.467(19)
C101 C111 1.499(19)
C101 Fe11 2.029(12)
C102 C103 1.489(17)
C102 Fe11 2.055(11)
C102 H102 0.9500
C103 C104 1.498(16)
C103 Fe11 2.050(12)
C103 H103 0.9500
C104 C105 1.402(19)
C104 Fe11 2.080(14)
C104 H104 0.9500
C105 Fe11 2.051(13)
C105 H105 0.9500
C106 C107 1.36(2)
C106 C110 1.39(2)
C106 Fe11 2.017(14)
C106 H106 0.9500
C107 C108 1.47(2)
C107 Fe11 2.119(14)
C107 H107 0.9500
C108 C109 1.383(19)
C108 Fe11 2.062(13)
C108 H108 0.9500
C109 C110 1.48(2)
C109 Fe11 2.126(12)
C109 H109 0.9500
C110 Fe11 2.083(11)
C110 H110 0.9500
C111 O101 1.263(14)
C111 N101 1.377(16)
C112 C113 1.382(15)
C112 C119 1.400(16)
C112 N101 1.474(18)
C113 C114 1.421(17)
C113 H113 0.9500
C114 C117 1.381(14)
C114 C115 1.474(15)
C115 C120 1.402(14)
C115 C116 1.446(18)
C116 O102 1.255(15)
C116 N102 1.369(12)
C117 C118 1.376(13)
C117 N102 1.447(15)
C118 C119 1.405(17)
C118 H118 0.9500
C119 H119 0.9500
C120 C121 1.404(15)
C120 H120 0.9500
C121 C122 1.397(16)
C121 N103 1.426(17)
C122 C123 1.393(16)
C122 H122 0.9500
C123 C124 1.376(16)
C123 H123 0.9500
C124 N103 1.320(15)
C124 H124 0.9500
N101 H101 0.8800
N102 H10A 0.8800
N103 H10C 0.8800

loop_
_geom_torsion_atom_site_label_1
_geom_torsion_atom_site_label_2
_geom_torsion_atom_site_label_3
_geom_torsion_atom_site_label_4
_geom_torsion
C5 C1 C2 C3 -0.3(13)
C11 C1 C2 C3 -173.1(11)
Fe1 C1 C2 C3 -61.3(8)
C5 C1 C2 Fe1 61.1(8)
C11 C1 C2 Fe1 -111.8(12)
C1 C2 C3 C4 1.9(13)
Fe1 C2 C3 C4 -57.3(9)
C1 C2 C3 Fe1 59.2(7)
C2 C3 C4 C5 -2.8(14)
Fe1 C3 C4 C5 -59.9(8)
C2 C3 C4 Fe1 57.1(9)
C2 C1 C5 C4 -1.4(13)
C11 C1 C5 C4 171.4(11)
Fe1 C1 C5 C4 59.5(9)
C2 C1 C5 Fe1 -60.9(7)
C11 C1 C5 Fe1 112.0(12)
C3 C4 C5 C1 2.6(14)
Fe1 C4 C5 C1 -58.9(9)
C3 C4 C5 Fe1 61.5(8)
C10 C6 C7 C8 1.1(14)
Fe1 C6 C7 C8 60.0(9)
C10 C6 C7 Fe1 -58.9(8)
C6 C7 C8 C9 -3.2(14)
Fe1 C7 C8 C9 55.4(9)
C6 C7 C8 Fe1 -58.6(8)
C7 C8 C9 C10 4.3(15)
Fe1 C8 C9 C10 61.3(9)
C7 C8 C9 Fe1 -57.1(9)
C8 C9 C10 C6 -3.7(15)
Fe1 C9 C10 C6 59.0(8)
C8 C9 C10 Fe1 -62.7(10)
C7 C6 C10 C9 1.6(14)
Fe1 C6 C10 C9 -58.7(9)
C7 C6 C10 Fe1 60.3(8)
C5 C1 C11 O1 1.4(18)
C2 C1 C11 O1 172.8(11)
Fe1 C1 C11 O1 87.2(13)
C5 C1 C11 N1 -177.1(12)
C2 C1 C11 N1 -5.7(18)
Fe1 C1 C11 N1 -91.2(12)
C19 C12 C13 C14 -3.2(18)
N1 C12 C13 C14 178.3(10)
C12 C13 C14 C17 0.3(16)
C12 C13 C14 C15 177.4(11)
C17 C14 C15 C20 176.0(11)
C13 C14 C15 C20 -1(2)
C17 C14 C15 C16 -1.5(12)
C13 C14 C15 C16 -178.9(11)
C20 C15 C16 O2 4.5(19)
C14 C15 C16 O2 -178.1(10)
C20 C15 C16 N2 -177.5(11)
C14 C15 C16 N2 0.0(11)
C13 C14 C17 C18 2.2(17)
C15 C14 C17 C18 -175.6(10)
C13 C14 C17 N2 -179.8(9)
C15 C14 C17 N2 2.4(13)
C14 C17 C18 C19 -1.8(17)
N2 C17 C18 C19 -179.4(11)
C17 C18 C19 C12 -1.2(18)
C13 C12 C19 C18 4(2)
N1 C12 C19 C18 -177.9(11)
C14 C15 C20 C21 -178.1(12)
C16 C15 C20 C21 -1(2)
C15 C20 C21 N3 -2(2)
C15 C20 C21 C22 175.0(12)
N3 C21 C22 C23 -2.7(12)
C20 C21 C22 C23 179.7(11)
C21 C22 C23 C24 0.9(13)
C22 C23 C24 N3 1.4(14)
C8 C9 Fe1 C10 119.9(13)
C10 C9 Fe1 C6 -38.5(8)
C8 C9 Fe1 C6 81.3(9)
C10 C9 Fe1 C7 -82.2(9)
C8 C9 Fe1 C7 37.7(9)
C10 C9 Fe1 C1 37.3(19)
C8 C9 Fe1 C1 157.2(14)
C10 C9 Fe1 C5 77.3(10)
C8 C9 Fe1 C5 -162.9(8)
C10 C9 Fe1 C2 -160.0(15)
C8 C9 Fe1 C2 -40(2)
C10 C9 Fe1 C8 -119.9(13)
C10 C9 Fe1 C4 120.6(8)
C8 C9 Fe1 C4 -119.6(9)
C10 C9 Fe1 C3 161.5(8)
C8 C9 Fe1 C3 -78.6(10)
C6 C10 Fe1 C9 -119.7(10)
C9 C10 Fe1 C6 119.7(10)
C9 C10 Fe1 C7 81.7(8)
C6 C10 Fe1 C7 -38.1(6)
C9 C10 Fe1 C1 -164.3(8)
C6 C10 Fe1 C1 76.0(8)
C9 C10 Fe1 C5 -121.7(8)
C6 C10 Fe1 C5 118.6(7)
C9 C10 Fe1 C2 161.7(12)
C6 C10 Fe1 C2 41.9(15)
C9 C10 Fe1 C8 37.9(8)
C6 C10 Fe1 C8 -81.8(7)
C9 C10 Fe1 C4 -80.0(9)
C6 C10 Fe1 C4 160.3(6)
C9 C10 Fe1 C3 -51.5(17)
C6 C10 Fe1 C3 -171.3(13)
C7 C6 Fe1 C9 -81.2(7)
C10 C6 Fe1 C9 36.6(7)
C7 C6 Fe1 C10 -117.8(9)
C10 C6 Fe1 C7 117.8(9)
C7 C6 Fe1 C1 121.3(7)
C10 C6 Fe1 C1 -120.9(7)
C7 C6 Fe1 C5 160.9(6)
C10 C6 Fe1 C5 -81.3(7)
C7 C6 Fe1 C2 78.9(7)
C10 C6 Fe1 C2 -163.2(6)
C7 C6 Fe1 C8 -36.9(7)
C10 C6 Fe1 C8 80.9(7)
C7 C6 Fe1 C4 -173.5(13)
C10 C6 Fe1 C4 -55.7(16)
C7 C6 Fe1 C3 55.1(13)
C10 C6 Fe1 C3 172.9(10)
C6 C7 Fe1 C9 82.4(8)
C8 C7 Fe1 C9 -38.3(8)
C6 C7 Fe1 C10 39.4(7)
C8 C7 Fe1 C10 -81.2(8)
C8 C7 Fe1 C6 -120.6(10)
C6 C7 Fe1 C1 -74.8(8)
C8 C7 Fe1 C1 164.6(7)
C6 C7 Fe1 C5 -47.2(14)
C8 C7 Fe1 C5 -167.8(11)
C6 C7 Fe1 C2 -118.1(7)
C8 C7 Fe1 C2 121.3(7)
C6 C7 Fe1 C8 120.6(10)
C6 C7 Fe1 C4 174.0(12)
C8 C7 Fe1 C4 53.4(15)
C6 C7 Fe1 C3 -157.0(7)
C8 C7 Fe1 C3 82.4(8)
C5 C1 Fe1 C9 55.1(18)
C2 C1 Fe1 C9 171.2(14)
C11 C1 Fe1 C9 -67(2)
C5 C1 Fe1 C10 82.0(9)
C2 C1 Fe1 C10 -161.9(8)
C11 C1 Fe1 C10 -40.0(12)
C5 C1 Fe1 C6 124.1(8)
C2 C1 Fe1 C6 -119.8(8)
C11 C1 Fe1 C6 2.1(10)
C5 C1 Fe1 C7 164.4(7)
C2 C1 Fe1 C7 -79.5(9)
C11 C1 Fe1 C7 42.4(11)
C2 C1 Fe1 C5 116.1(11)
C11 C1 Fe1 C5 -122.0(12)
C5 C1 Fe1 C2 -116.1(11)
C11 C1 Fe1 C2 121.9(13)
C5 C1 Fe1 C8 -168.1(13)
C2 C1 Fe1 C8 -52.0(17)
C11 C1 Fe1 C8 69.9(17)
C5 C1 Fe1 C4 -36.9(7)
C2 C1 Fe1 C4 79.2(8)
C11 C1 Fe1 C4 -158.9(10)
C5 C1 Fe1 C3 -79.1(8)
C2 C1 Fe1 C3 37.0(7)
C11 C1 Fe1 C3 158.9(11)
C1 C5 Fe1 C9 -157.7(8)
C4 C5 Fe1 C9 81.7(9)
C1 C5 Fe1 C10 -116.5(8)
C4 C5 Fe1 C10 122.9(8)
C1 C5 Fe1 C6 -72.3(8)
C4 C5 Fe1 C6 167.1(7)
C1 C5 Fe1 C7 -37.9(15)
C4 C5 Fe1 C7 -158.4(11)
C4 C5 Fe1 C1 -120.6(10)
C1 C5 Fe1 C2 40.5(7)
C4 C5 Fe1 C2 -80.1(7)
C1 C5 Fe1 C8 166.6(14)
C4 C5 Fe1 C8 46.0(17)
C1 C5 Fe1 C4 120.6(10)
C1 C5 Fe1 C3 83.0(8)
C4 C5 Fe1 C3 -37.6(7)
C3 C2 Fe1 C9 -52.3(19)
C1 C2 Fe1 C9 -170.2(15)
C3 C2 Fe1 C10 163.6(12)
C1 C2 Fe1 C10 45.7(17)
C3 C2 Fe1 C6 -165.2(7)
C1 C2 Fe1 C6 76.9(9)
C3 C2 Fe1 C7 -123.6(8)
C1 C2 Fe1 C7 118.5(8)
C3 C2 Fe1 C1 117.9(11)
C3 C2 Fe1 C5 79.0(8)
C1 C2 Fe1 C5 -38.9(8)
C3 C2 Fe1 C8 -82.5(9)
C1 C2 Fe1 C8 159.6(8)
C3 C2 Fe1 C4 35.0(7)
C1 C2 Fe1 C4 -82.8(8)
C1 C2 Fe1 C3 -117.9(11)
C7 C8 Fe1 C9 118.9(12)
C7 C8 Fe1 C10 82.2(8)
C9 C8 Fe1 C10 -36.7(9)
C7 C8 Fe1 C6 36.9(8)
C9 C8 Fe1 C6 -82.0(9)
C9 C8 Fe1 C7 -118.9(12)
C7 C8 Fe1 C1 -37.6(17)
C9 C8 Fe1 C1 -156.5(13)
C7 C8 Fe1 C5 166.1(13)
C9 C8 Fe1 C5 47.2(19)
C7 C8 Fe1 C2 -76.3(9)
C9 C8 Fe1 C2 164.8(8)
C7 C8 Fe1 C4 -159.3(7)
C9 C8 Fe1 C4 81.8(10)
C7 C8 Fe1 C3 -118.0(8)
C9 C8 Fe1 C3 123.1(9)
C3 C4 Fe1 C9 123.5(8)
C5 C4 Fe1 C9 -119.0(7)
C3 C4 Fe1 C10 165.8(7)
C5 C4 Fe1 C10 -76.7(9)
C3 C4 Fe1 C6 -151.7(13)
C5 C4 Fe1 C6 -34.2(17)
C3 C4 Fe1 C7 40.0(16)
C5 C4 Fe1 C7 157.5(11)
C3 C4 Fe1 C1 -80.7(7)
C5 C4 Fe1 C1 36.9(6)
C3 C4 Fe1 C5 -117.5(10)
C3 C4 Fe1 C2 -35.0(7)
C5 C4 Fe1 C2 82.5(7)
C3 C4 Fe1 C8 79.4(9)
C5 C4 Fe1 C8 -163.1(7)
C5 C4 Fe1 C3 117.5(10)
C2 C3 Fe1 C9 160.2(7)
C4 C3 Fe1 C9 -76.9(9)
C2 C3 Fe1 C10 -161.1(13)
C4 C3 Fe1 C10 -38.2(17)
C2 C3 Fe1 C6 33.7(14)
C4 C3 Fe1 C6 156.6(10)
C2 C3 Fe1 C7 73.3(8)
C4 C3 Fe1 C7 -163.8(7)
C2 C3 Fe1 C1 -39.8(7)
C4 C3 Fe1 C1 83.0(8)
C2 C3 Fe1 C5 -83.9(7)
C4 C3 Fe1 C5 39.0(7)
C4 C3 Fe1 C2 122.9(10)
C2 C3 Fe1 C8 116.7(8)
C4 C3 Fe1 C8 -120.4(8)
C2 C3 Fe1 C4 -122.9(10)
O1 C11 N1 C12 -6.6(19)
C1 C11 N1 C12 171.7(10)
C19 C12 N1 C11 -37.7(18)
C13 C12 N1 C11 140.8(12)
O2 C16 N2 C17 179.6(9)
C15 C16 N2 C17 1.4(11)
C14 C17 N2 C16 -2.5(13)
C18 C17 N2 C16 175.4(11)
C23 C24 N3 C21 -3.2(14)
C20 C21 N3 C24 -178.7(11)
C22 C21 N3 C24 3.6(13)
C105 C101 C102 C103 -0.7(14)
C111 C101 C102 C103 168.6(12)
Fe11 C101 C102 C103 58.3(8)
C105 C101 C102 Fe11 -59.0(9)
C111 C101 C102 Fe11 110.3(13)
C101 C102 C103 C104 1.1(13)
Fe11 C102 C103 C104 59.4(8)
C101 C102 C103 Fe11 -58.3(8)
C102 C103 C104 C105 -1.1(14)
Fe11 C103 C104 C105 57.7(9)
C102 C103 C104 Fe11 -58.9(8)
C103 C104 C105 C101 0.7(15)
Fe11 C104 C105 C101 57.6(9)
C103 C104 C105 Fe11 -56.9(9)
C102 C101 C105 C104 0.0(16)
C111 C101 C105 C104 -170.1(11)
Fe11 C101 C105 C104 -59.5(10)
C102 C101 C105 Fe11 59.5(9)
C111 C101 C105 Fe11 -110.6(12)
C110 C106 C107 C108 4.9(15)
Fe11 C106 C107 C108 -57.8(8)
C110 C106 C107 Fe11 62.7(10)
C106 C107 C108 C109 -5.8(14)
Fe11 C107 C108 C109 -63.2(9)
C106 C107 C108 Fe11 57.4(8)
C107 C108 C109 C110 4.5(14)
Fe11 C108 C109 C110 -57.7(8)
C107 C108 C109 Fe11 62.2(9)
C107 C106 C110 C109 -2.3(15)
Fe11 C106 C110 C109 61.7(8)
C107 C106 C110 Fe11 -64.0(10)
C108 C109 C110 C106 -1.5(14)
Fe11 C109 C110 C106 -59.4(8)
C108 C109 C110 Fe11 57.8(9)
C102 C101 C111 O101 -168.4(12)
C105 C101 C111 O101 -0.3(19)
Fe11 C101 C111 O101 -82.4(14)
C102 C101 C111 N101 5.7(18)
C105 C101 C111 N101 173.9(11)
Fe11 C101 C111 N101 91.8(11)
C119 C112 C113 C114 -6.7(16)
N101 C112 C113 C114 -177.8(9)
C112 C113 C114 C117 3.2(15)
C112 C113 C114 C115 -173.8(11)
C117 C114 C115 C120 -172.9(10)
C113 C114 C115 C120 4.3(19)
C117 C114 C115 C116 3.2(12)
C113 C114 C115 C116 -179.5(12)
C120 C115 C116 O102 -1(2)
C114 C115 C116 O102 -176.3(13)
C120 C115 C116 N102 173.1(10)
C114 C115 C116 N102 -2.7(12)
C113 C114 C117 C118 1.3(17)
C115 C114 C117 C118 179.1(10)
C113 C114 C117 N102 179.7(9)
C115 C114 C117 N102 -2.5(12)
C114 C117 C118 C119 -2.7(17)
N102 C117 C118 C119 179.2(10)
C113 C112 C119 C118 5.3(17)
N101 C112 C119 C118 176.5(10)
C117 C118 C119 C112 -0.5(15)
C116 C115 C120 C121 1(2)
C114 C115 C120 C121 175.9(11)
C115 C120 C121 C122 -179.3(12)
C115 C120 C121 N103 4.8(19)
C120 C121 C122 C123 -177.4(12)
N103 C121 C122 C123 -0.9(13)
C121 C122 C123 C124 -0.2(13)
C122 C123 C124 N103 1.4(14)
C107 C106 Fe11 C101 -117.0(8)
C110 C106 Fe11 C101 120.8(8)
C107 C106 Fe11 C103 -35.2(17)
C110 C106 Fe11 C103 -157.3(12)
C107 C106 Fe11 C105 -160.6(7)
C110 C106 Fe11 C105 77.2(10)
C107 C106 Fe11 C102 -73.7(9)
C110 C106 Fe11 C102 164.1(8)
C107 C106 Fe11 C108 39.9(8)
C110 C106 Fe11 C108 -82.3(9)
C107 C106 Fe11 C104 162.6(15)
C110 C106 Fe11 C104 40(2)
C107 C106 Fe11 C110 122.1(12)
C110 C106 Fe11 C107 -122.1(12)
C107 C106 Fe11 C109 82.1(9)
C110 C106 Fe11 C109 -40.0(8)
C102 C101 Fe11 C106 115.5(9)
C105 C101 Fe11 C106 -124.0(8)
C111 C101 Fe11 C106 -8.0(12)
C102 C101 Fe11 C103 -39.2(8)
C105 C101 Fe11 C103 81.3(8)
C111 C101 Fe11 C103 -162.7(11)
C102 C101 Fe11 C105 -120.5(12)
C111 C101 Fe11 C105 115.9(13)
C105 C101 Fe11 C102 120.5(12)
C111 C101 Fe11 C102 -123.5(14)
C102 C101 Fe11 C108 44.4(19)
C105 C101 Fe11 C108 164.9(13)
C111 C101 Fe11 C108 -79.1(17)
C102 C101 Fe11 C104 -84.7(9)
C105 C101 Fe11 C104 35.8(7)
C111 C101 Fe11 C104 151.8(11)
C102 C101 Fe11 C110 156.7(9)
C105 C101 Fe11 C110 -82.8(10)
C111 C101 Fe11 C110 33.1(13)
C102 C101 Fe11 C107 75.5(10)
C105 C101 Fe11 C107 -164.0(8)
C111 C101 Fe11 C107 -48.0(11)
C102 C101 Fe11 C109 -173.3(17)
C105 C101 Fe11 C109 -53(2)
C111 C101 Fe11 C109 63(2)
C102 C103 Fe11 C106 -52.6(15)
C104 C103 Fe11 C106 -171.5(12)
C102 C103 Fe11 C101 37.7(8)
C104 C103 Fe11 C101 -81.1(8)
C102 C103 Fe11 C105 82.8(8)
C104 C103 Fe11 C105 -36.1(7)
C104 C103 Fe11 C102 -118.9(10)
C102 C103 Fe11 C108 -119.2(8)
C104 C103 Fe11 C108 121.9(8)
C102 C103 Fe11 C104 118.9(10)
C102 C103 Fe11 C110 174.9(14)
C104 C103 Fe11 C110 56.0(18)
C102 C103 Fe11 C107 -77.1(8)
C104 C103 Fe11 C107 164.0(7)
C102 C103 Fe11 C109 -157.9(8)
C104 C103 Fe11 C109 83.2(9)
C104 C105 Fe11 C106 -162.1(8)
C101 C105 Fe11 C106 77.1(10)
C104 C105 Fe11 C101 120.8(10)
C104 C105 Fe11 C103 38.6(7)
C101 C105 Fe11 C103 -82.3(8)
C104 C105 Fe11 C102 84.0(7)
C101 C105 Fe11 C102 -36.8(7)
C104 C105 Fe11 C108 -43.5(17)
C101 C105 Fe11 C108 -164.3(13)
C101 C105 Fe11 C104 -120.8(10)
C104 C105 Fe11 C110 -120.6(8)
C101 C105 Fe11 C110 118.5(8)
C104 C105 Fe11 C107 162.7(12)
C101 C105 Fe11 C107 41.8(16)
C104 C105 Fe11 C109 -77.2(9)
C101 C105 Fe11 C109 162.0(8)
C101 C102 Fe11 C106 -83.3(10)
C103 C102 Fe11 C106 158.0(7)
C103 C102 Fe11 C101 -118.7(12)
C101 C102 Fe11 C103 118.7(12)
C101 C102 Fe11 C105 37.9(9)
C103 C102 Fe11 C105 -80.8(8)
C101 C102 Fe11 C108 -161.9(9)
C103 C102 Fe11 C108 79.4(9)
C101 C102 Fe11 C104 80.0(9)
C103 C102 Fe11 C104 -38.7(7)
C101 C102 Fe11 C110 -56.9(17)
C103 C102 Fe11 C110 -175.6(12)
C101 C102 Fe11 C107 -121.0(9)
C103 C102 Fe11 C107 120.2(8)
C101 C102 Fe11 C109 174.5(14)
C103 C102 Fe11 C109 55.8(17)
C109 C108 Fe11 C106 82.2(10)
C107 C108 Fe11 C106 -37.2(8)
C109 C108 Fe11 C101 161.8(14)
C107 C108 Fe11 C101 42.4(18)
C109 C108 Fe11 C103 -121.9(9)
C107 C108 Fe11 C103 118.8(7)
C109 C108 Fe11 C105 -46.9(18)
C107 C108 Fe11 C105 -166.2(13)
C109 C108 Fe11 C102 -165.7(9)
C107 C108 Fe11 C102 75.0(9)
C109 C108 Fe11 C104 -78.6(10)
C107 C108 Fe11 C104 162.1(7)
C109 C108 Fe11 C110 38.7(10)
C107 C108 Fe11 C110 -80.6(8)
C109 C108 Fe11 C107 119.3(12)
C107 C108 Fe11 C109 -119.3(12)
C105 C104 Fe11 C106 49.2(19)
C103 C104 Fe11 C106 169.4(15)
C105 C104 Fe11 C101 -38.0(7)
C103 C104 Fe11 C101 82.3(7)
C105 C104 Fe11 C103 -120.2(10)
C103 C104 Fe11 C105 120.2(10)
C105 C104 Fe11 C102 -81.5(8)
C103 C104 Fe11 C102 38.7(7)
C105 C104 Fe11 C108 162.6(7)
C103 C104 Fe11 C108 -77.2(8)
C105 C104 Fe11 C110 79.4(9)
C103 C104 Fe11 C110 -160.4(7)
C105 C104 Fe11 C107 -162.5(12)
C103 C104 Fe11 C107 -42.3(17)
C105 C104 Fe11 C109 122.4(8)
C103 C104 Fe11 C109 -117.4(8)
C109 C110 Fe11 C106 -116.0(11)
C106 C110 Fe11 C101 -78.1(10)
C109 C110 Fe11 C101 166.0(8)
C106 C110 Fe11 C103 152.1(15)
C109 C110 Fe11 C103 36.1(19)
C106 C110 Fe11 C105 -123.2(8)
C109 C110 Fe11 C105 120.9(8)
C106 C110 Fe11 C102 -36.8(17)
C109 C110 Fe11 C102 -152.8(13)
C106 C110 Fe11 C108 79.5(9)
C109 C110 Fe11 C108 -36.4(8)
C106 C110 Fe11 C104 -165.0(8)
C109 C110 Fe11 C104 79.0(9)
C106 C110 Fe11 C107 34.7(8)
C109 C110 Fe11 C107 -81.2(9)
C106 C110 Fe11 C109 116.0(11)
C108 C107 Fe11 C106 117.0(11)
C106 C107 Fe11 C101 80.4(9)
C108 C107 Fe11 C101 -162.7(7)
C106 C107 Fe11 C103 164.2(8)
C108 C107 Fe11 C103 -78.9(8)
C106 C107 Fe11 C105 48.9(16)
C108 C107 Fe11 C105 165.8(12)
C106 C107 Fe11 C102 121.3(9)
C108 C107 Fe11 C102 -121.7(7)
C106 C107 Fe11 C108 -117.0(11)
C106 C107 Fe11 C104 -163.8(13)
C108 C107 Fe11 C104 -46.9(16)
C106 C107 Fe11 C110 -36.0(9)
C108 C107 Fe11 C110 80.9(8)
C106 C107 Fe11 C109 -80.8(9)
C108 C107 Fe11 C109 36.1(8)
C108 C109 Fe11 C106 -80.1(10)
C110 C109 Fe11 C106 38.7(9)
C108 C109 Fe11 C101 -158.2(18)
C110 C109 Fe11 C101 -39(2)
C108 C109 Fe11 C103 74.7(10)
C110 C109 Fe11 C103 -166.5(8)
C108 C109 Fe11 C105 161.1(9)
C110 C109 Fe11 C105 -80.1(10)
C108 C109 Fe11 C102 33.3(19)
C110 C109 Fe11 C102 152.1(14)
C110 C109 Fe11 C108 118.8(13)
C108 C109 Fe11 C104 119.9(9)
C110 C109 Fe11 C104 -121.3(8)
C108 C109 Fe11 C110 -118.8(13)
C108 C109 Fe11 C107 -38.4(9)
C110 C109 Fe11 C107 80.4(9)
O101 C111 N101 C112 0.5(18)
C101 C111 N101 C112 -173.4(10)
C113 C112 N101 C111 -142.8(11)
C119 C112 N101 C111 45.5(15)
O102 C116 N102 C117 175.7(10)
C115 C116 N102 C117 1.2(12)
C118 C117 N102 C116 179.2(11)
C114 C117 N102 C116 0.8(12)
C123 C124 N103 C121 -2.0(13)
C122 C121 N103 C124 1.7(12)
C120 C121 N103 C124 178.5(11)
